data_7157984
loop_
_publ_author_name
'Huang, Ming'
'Li, Yinwu'
'Lan, Xiao-Bing'
'Liu, Jiahao'
'Zhao, Cunyuan'
'Liu, Yan'
'Ke, Zhuofeng'

_publ_section_title
;
 Ruthenium(II) complexes with N-heterocyclic carbene-phosphine ligands for
 the <i>N</i>-alkylation of amines with alcohols.
;
_journal_issue 15
_journal_name_full 'Organic &amp; biomolecular chemistry'
_journal_page_first 3451
_journal_page_last 3461
_journal_paper_doi 10.1039/d1ob00362c
_journal_volume 19
_journal_year 2021
_chemical_formula_moiety '0.1(C38 H37 Cl N2 P Ru), 0.1(F6 P)'
_chemical_formula_sum 'C3.9 H3.79 Cl0.1 F0.62 N0.21 P0.21 Ru0.1'
_chemical_formula_weight 85.55
_space_group_crystal_system orthorhombic
_space_group_IT_number 19
_space_group_name_Hall 'P 2ac 2ab'
_space_group_name_H-M_alt 'P 21 21 21'
_atom_sites_solution_hydrogens geom
_atom_sites_solution_primary dual
_audit_creation_date 2019-04-25
_audit_creation_method
;
Olex2 1.2
(compiled 2018.05.29 svn.r3508 for OlexSys, GUI svn.r5506)
;
_audit_update_record
;
2019-04-25 deposited with the CCDC.	2021-03-19 downloaded from the CCDC.
;
_cell_angle_alpha 90
_cell_angle_beta 90
_cell_angle_gamma 90
_cell_formula_units_Z 39
_cell_length_a 10.44120(10)
_cell_length_b 11.3932(2)
_cell_length_c 29.2341(3)
_cell_measurement_reflns_used 8900
_cell_measurement_temperature 150.00(10)
_cell_measurement_theta_max 74.0390
_cell_measurement_theta_min 4.1180
_cell_volume 3477.65(8)
_computing_cell_refinement 'CrysAlisPro 1.171.39.46 (Rigaku OD, 2018)'
_computing_data_collection 'CrysAlisPro 1.171.39.46 (Rigaku OD, 2018)'
_computing_data_reduction 'CrysAlisPro 1.171.39.46 (Rigaku OD, 2018)'
_computing_molecular_graphics 'Olex2 (Dolomanov et al., 2009)'
_computing_publication_material 'Olex2 (Dolomanov et al., 2009)'
_computing_structure_refinement 'ShelXL (Sheldrick, 2015)'
_computing_structure_solution 'ShelXT (Sheldrick, 2015)'
_diffrn_ambient_environment N~2~
_diffrn_ambient_temperature 150.00(10)
_diffrn_detector 'CCD plate'
_diffrn_detector_area_resol_mean 5.2913
_diffrn_detector_type AtlasS2
_diffrn_measured_fraction_theta_full 1.000
_diffrn_measured_fraction_theta_max 0.985
_diffrn_measurement_details
;
List of Runs (angles in degrees, time in seconds):

  # Type    Start    End  Width  t~exp~   \w     \q     \k     \f   Frames
#--------------------------------------------------------------------------
  1  \w    -89.00 -29.00   1.00    1.00    --  -41.14 125.00  30.00   60
  2  \w   -110.00 -30.00   1.00    1.00    --  -41.14 -38.00  60.00   80
  3  \w    -26.00   0.00   1.00    1.00    --   41.14 -57.00  30.00   26
  4  \w     37.00  63.00   1.00    2.93    --  107.79 -61.00-150.00   26
  5  \w     37.00  66.00   1.00    2.93    --  107.79 -61.00-180.00   29
  6  \w     86.00 135.00   1.00    2.93    --  107.79 -61.00-150.00   49
  7  \w     29.00  94.00   1.00    2.93    --  107.79 -94.00 -90.00   65
  8  \w     32.00 140.00   1.00    2.93    --  107.79 -77.00   0.00  108
  9  \w   -113.00 -73.00   1.00    1.00    --  -41.14 -38.00  30.00   40
 10  \w     27.00  57.00   1.00    1.00    --   41.14-125.00-180.00   30
 11  \w    132.00 178.00   1.00    2.93    --  107.79  30.00-150.00   46
 12  \w     29.00  55.00   1.00    2.93    --  107.79 -94.00  90.00   26
 13  \w     82.00 110.00   1.00    2.93    --  107.79 -94.00  90.00   28
 14  \w     82.00 110.00   1.00    2.93    --  107.79-125.00   0.00   28
 15  \w     78.00 104.00   1.00    2.93    --  107.79-125.00-120.00   26
 16  \w     89.00 115.00   1.00    2.93    --  107.79  30.00-150.00   26
;
_diffrn_measurement_device 'four-circle diffractometer'
_diffrn_measurement_device_type 'SuperNova, Dual, Cu at home/near, AtlasS2'
_diffrn_measurement_method '\w scans'
_diffrn_orient_matrix_type 'CrysAlisPro convention (1999,Acta A55,543-557)'
_diffrn_orient_matrix_UB_11 0.0759533000
_diffrn_orient_matrix_UB_12 0.0373189000
_diffrn_orient_matrix_UB_13 0.0427706000
_diffrn_orient_matrix_UB_21 -0.0611751000
_diffrn_orient_matrix_UB_22 0.1228992000
_diffrn_orient_matrix_UB_23 -0.0024196000
_diffrn_orient_matrix_UB_31 -0.1107345000
_diffrn_orient_matrix_UB_32 -0.0423154000
_diffrn_orient_matrix_UB_33 0.0306735000
_diffrn_radiation_monochromator mirror
_diffrn_radiation_probe x-ray
_diffrn_radiation_type CuK\a
_diffrn_radiation_wavelength 1.54184
_diffrn_reflns_av_R_equivalents 0.0386
_diffrn_reflns_av_unetI/netI 0.0507
_diffrn_reflns_Laue_measured_fraction_full 1.000
_diffrn_reflns_Laue_measured_fraction_max 0.985
_diffrn_reflns_limit_h_max 11
_diffrn_reflns_limit_h_min -12
_diffrn_reflns_limit_k_max 13
_diffrn_reflns_limit_k_min -14
_diffrn_reflns_limit_l_max 36
_diffrn_reflns_limit_l_min -23
_diffrn_reflns_number 14160
_diffrn_reflns_point_group_measured_fraction_full 1.000
_diffrn_reflns_point_group_measured_fraction_max 0.986
_diffrn_reflns_theta_full 67.684
_diffrn_reflns_theta_max 74.204
_diffrn_reflns_theta_min 4.165
_diffrn_source 'micro-focus sealed X-ray tube'
_diffrn_source_type 'SuperNova (Cu) X-ray Source'
_exptl_absorpt_coefficient_mu 5.783
_exptl_absorpt_correction_T_max 1.00000
_exptl_absorpt_correction_T_min 0.91972
_exptl_absorpt_correction_type multi-scan
_exptl_absorpt_process_details
;
CrysAlisPro 1.171.39.46 (Rigaku Oxford Diffraction, 2018)
Empirical absorption correction using spherical harmonics,
 implemented in SCALE3 ABSPACK scaling algorithm.
;
_exptl_crystal_colour 'metallic yellowish yellow'
_exptl_crystal_colour_lustre metallic
_exptl_crystal_colour_modifier yellowish
_exptl_crystal_colour_primary yellow
_exptl_crystal_density_diffrn 1.593
_exptl_crystal_description block
_exptl_crystal_F_000 1696
_exptl_crystal_size_max 0.4
_exptl_crystal_size_mid 0.2
_exptl_crystal_size_min 0.1
_refine_diff_density_max 0.508
_refine_diff_density_min -0.572
_refine_diff_density_rms 0.075
_refine_ls_abs_structure_details
;
 Refined as an inversion twin.
;
_refine_ls_abs_structure_Flack 0.505(10)
_refine_ls_extinction_method none
_refine_ls_goodness_of_fit_ref 1.037
_refine_ls_hydrogen_treatment constr
_refine_ls_matrix_type full
_refine_ls_number_parameters 455
_refine_ls_number_reflns 6846
_refine_ls_number_restraints 0
_refine_ls_restrained_S_all 1.037
_refine_ls_R_factor_all 0.0329
_refine_ls_R_factor_gt 0.0315
_refine_ls_shift/su_max 0.001
_refine_ls_shift/su_mean 0.000
_refine_ls_structure_factor_coef Fsqd
_refine_ls_weighting_details 'w=1/[\s^2^(Fo^2^)+(0.0487P)^2^] where P=(Fo^2^+2Fc^2^)/3'
_refine_ls_weighting_scheme calc
_refine_ls_wR_factor_gt 0.0823
_refine_ls_wR_factor_ref 0.0836
_reflns_Friedel_coverage 0.776
_reflns_Friedel_fraction_full 1.000
_reflns_Friedel_fraction_max 0.987
_reflns_number_gt 6617
_reflns_number_total 6846
_reflns_threshold_expression 'I > 2\s(I)'
_cod_data_source_file d1ob00362c2.cif
_cod_data_source_block 19042408
_cod_depositor_comments 'Adding full bibliography for 7157983--7157985.cif.'
_cod_original_formula_sum 'C3.90 H3.79 Cl0.10 F0.62 N0.21 P0.21 Ru0.10'
_cod_database_code 7157984
_shelx_shelxl_version_number 2014/7
_chemical_oxdiff_formula 'C H N  Cl Ru F'
_chemical_oxdiff_usercomment 2019.4.22-rU-2
_shelx_space_group_comment
;
The symmetry employed for this shelxl refinement is uniquely defined
by the following loop, which should always be used as a source of
symmetry information in preference to the above space-group names.
They are only intended as comments.
;
_shelx_estimated_absorpt_t_max 0.596
_shelx_estimated_absorpt_t_min 0.206
_reflns_odcompleteness_completeness 99.94
_reflns_odcompleteness_iscentric 1
_reflns_odcompleteness_theta 66.97
_olex2_refinement_description
;
1. Twinned data refinement
 Scales: 0.495(10)
 0.505(10)
2. Fixed Uiso
 At 1.2 times of:
  All C(H) groups, All C(H,H) groups
 At 1.5 times of:
  All C(H,H,H) groups
3.a Ternary CH refined with riding coordinates:
 C36(H36)
3.b Secondary CH2 refined with riding coordinates:
 C10(H10A,H10B)
3.c Aromatic/amide H refined with riding coordinates:
 C28(H28), C9(H9), C19(H19), C20(H20), C18(H18), C24(H24), C2(H2), C11(H11),
 C3(H3), C12(H12), C13(H13), C31(H31), C27(H27), C5(H5), C14(H14), C25(H25),
 C32(H32), C21(H21), C22(H22), C7(H7), C34(H34), C6(H6), C35(H35), C26(H26),
 C8(H8)
3.d Idealised Me refined as rotating group:
 C38(H38A,H38B,H38C), C29(H29A,H29B,H29C), C37(H37A,H37B,H37C)
;
_olex2_submission_special_instructions 'No special instructions were received'
_oxdiff_exptl_absorpt_empirical_details
;
Empirical correction (ABSPACK) includes:
- Absorption correction using spherical harmonics
- Frame scaling
;
_oxdiff_exptl_absorpt_empirical_full_max 1.156
_oxdiff_exptl_absorpt_empirical_full_min 0.891

loop_
_space_group_symop_operation_xyz
'x, y, z'
'-x+1/2, -y, z+1/2'
'-x, y+1/2, -z+1/2'
'x+1/2, -y+1/2, -z'

loop_
_atom_site_label
_atom_site_type_symbol
_atom_site_fract_x
_atom_site_fract_y
_atom_site_fract_z
_atom_site_U_iso_or_equiv
_atom_site_adp_type
_atom_site_occupancy
_atom_site_site_symmetry_order
_atom_site_calc_flag
_atom_site_refinement_flags_posn
_atom_site_refinement_flags_adp
_atom_site_refinement_flags_occupancy
_atom_site_disorder_assembly
_atom_site_disorder_group
Ru01 Ru 0.53422(3) 0.39056(3) 0.37490(2) 0.01373(9) Uani 1 1 d . . . . .
Cl1 Cl 0.53454(12) 0.29522(8) 0.30168(3) 0.0189(2) Uani 1 1 d . . . . .
P1 P 0.73599(11) 0.45754(9) 0.35072(3) 0.0150(2) Uani 1 1 d . . . . .
P2 P 0.81629(13) 0.55579(12) 0.53492(4) 0.0259(3) Uani 1 1 d . . . . .
F6 F 0.7759(5) 0.4210(3) 0.52948(15) 0.0588(12) Uani 1 1 d . . . . .
F1 F 0.7841(4) 0.5769(4) 0.48219(12) 0.0549(11) Uani 1 1 d . . . . .
F4 F 0.8486(4) 0.5303(4) 0.58768(12) 0.0534(11) Uani 1 1 d . . . . .
N1 N 0.3802(4) 0.5726(3) 0.31548(12) 0.0177(8) Uani 1 1 d . . . . .
N2 N 0.5028(4) 0.6549(3) 0.36476(12) 0.0174(8) Uani 1 1 d . . . . .
C17 C 0.7601(5) 0.4726(4) 0.28847(15) 0.0180(9) Uani 1 1 d . . . . .
F3 F 0.6725(4) 0.5853(5) 0.54749(19) 0.0748(15) Uani 1 1 d . . . . .
F5 F 0.9581(4) 0.5202(5) 0.52184(14) 0.0666(13) Uani 1 1 d . . . . .
C1 C 0.4665(5) 0.5477(4) 0.34922(13) 0.0159(8) Uani 1 1 d . . . . .
C28 C 0.9247(5) 0.3683(5) 0.40981(18) 0.0259(11) Uani 1 1 d . . . . .
H28 H 0.9165 0.4384 0.4258 0.031 Uiso 1 1 calc R . . . .
C9 C 0.2371(5) 0.4041(5) 0.30434(16) 0.0232(9) Uani 1 1 d . . . . .
H9 H 0.2212 0.4016 0.3356 0.028 Uiso 1 1 calc R . . . .
C19 C 0.6843(5) 0.5437(5) 0.21575(18) 0.0295(11) Uani 1 1 d . . . . .
H19 H 0.6230 0.5844 0.1990 0.035 Uiso 1 1 calc R . . . .
C20 C 0.7868(5) 0.4941(5) 0.19368(16) 0.0269(11) Uani 1 1 d . . . . .
H20 H 0.7939 0.4989 0.1620 0.032 Uiso 1 1 calc R . . . .
F2 F 0.8571(6) 0.6868(4) 0.54070(19) 0.0717(16) Uani 1 1 d . . . . .
C18 C 0.6712(5) 0.5336(5) 0.26291(17) 0.0259(10) Uani 1 1 d . . . . .
H18 H 0.6016 0.5683 0.2774 0.031 Uiso 1 1 calc R . . . .
C15 C 0.8033(4) 0.5990(4) 0.36900(15) 0.0190(8) Uani 1 1 d . . . . .
C30 C 0.5529(5) 0.2110(4) 0.40993(16) 0.0214(10) Uani 1 1 d . . . . .
C16 C 0.7318(5) 0.6894(4) 0.38936(15) 0.0201(9) Uani 1 1 d . . . . .
C36 C 0.3460(5) 0.5187(5) 0.46092(17) 0.0247(10) Uani 1 1 d . . . . .
H36 H 0.4054 0.5835 0.4670 0.030 Uiso 1 1 calc R . . . .
C33 C 0.4209(4) 0.4183(4) 0.43996(15) 0.0180(9) Uani 1 1 d . . . . .
C38 C 0.2367(6) 0.5650(5) 0.43161(18) 0.0309(11) Uani 1 1 d . . . . .
H38A H 0.2702 0.5939 0.4032 0.046 Uiso 1 1 calc GR . . . .
H38B H 0.1940 0.6274 0.4475 0.046 Uiso 1 1 calc GR . . . .
H38C H 0.1770 0.5027 0.4257 0.046 Uiso 1 1 calc GR . . . .
C24 C 0.8680(5) 0.2444(5) 0.34614(18) 0.0253(10) Uani 1 1 d . . . . .
H24 H 0.8209 0.2311 0.3197 0.030 Uiso 1 1 calc R . . . .
C4 C 0.3148(5) 0.4905(4) 0.28598(16) 0.0203(9) Uani 1 1 d . . . . .
C23 C 0.8559(4) 0.3511(4) 0.36952(17) 0.0203(9) Uani 1 1 d . . . . .
C2 C 0.3658(5) 0.6927(4) 0.31024(17) 0.0239(10) Uani 1 1 d . . . . .
H2 H 0.3130 0.7306 0.2893 0.029 Uiso 1 1 calc R . . . .
C11 C 0.7909(5) 0.7938(5) 0.40063(16) 0.0258(10) Uani 1 1 d . . . . .
H11 H 0.7426 0.8542 0.4133 0.031 Uiso 1 1 calc R . . . .
C3 C 0.4426(5) 0.7437(4) 0.34116(16) 0.0237(10) Uani 1 1 d . . . . .
H3 H 0.4532 0.8238 0.3458 0.028 Uiso 1 1 calc R . . . .
C12 C 0.9221(6) 0.8108(5) 0.39337(19) 0.0330(12) Uani 1 1 d . . . . .
H12 H 0.9614 0.8805 0.4021 0.040 Uiso 1 1 calc R . . . .
C13 C 0.9918(5) 0.7225(5) 0.3731(2) 0.0306(11) Uani 1 1 d . . . . .
H13 H 1.0787 0.7331 0.3675 0.037 Uiso 1 1 calc R . . . .
C31 C 0.4214(5) 0.2327(4) 0.39771(16) 0.0212(10) Uani 1 1 d . . . . .
H31 H 0.3790 0.1795 0.3789 0.025 Uiso 1 1 calc R . . . .
C10 C 0.5925(5) 0.6762(4) 0.40262(16) 0.0227(10) Uani 1 1 d . . . . .
H10A H 0.5854 0.6117 0.4241 0.027 Uiso 1 1 calc R . . . .
H10B H 0.5659 0.7470 0.4184 0.027 Uiso 1 1 calc R . . . .
C27 C 1.0053(5) 0.2813(5) 0.4262(2) 0.0346(13) Uani 1 1 d . . . . .
H27 H 1.0495 0.2929 0.4534 0.042 Uiso 1 1 calc R . . . .
C5 C 0.3327(5) 0.5009(5) 0.23922(17) 0.0256(10) Uani 1 1 d . . . . .
H5 H 0.3826 0.5611 0.2272 0.031 Uiso 1 1 calc R . . . .
C29 C 0.6171(5) 0.1028(5) 0.39289(19) 0.0323(11) Uani 1 1 d . . . . .
H29A H 0.6019 0.0947 0.3607 0.048 Uiso 1 1 calc GR . . . .
H29B H 0.5834 0.0357 0.4086 0.048 Uiso 1 1 calc GR . . . .
H29C H 0.7076 0.1084 0.3984 0.048 Uiso 1 1 calc GR . . . .
C14 C 0.9331(5) 0.6174(5) 0.36088(16) 0.0250(10) Uani 1 1 d . . . . .
H14 H 0.9813 0.5586 0.3471 0.030 Uiso 1 1 calc R . . . .
C25 C 0.9502(6) 0.1586(5) 0.3625(2) 0.0350(13) Uani 1 1 d . . . . .
H25 H 0.9587 0.0880 0.3468 0.042 Uiso 1 1 calc R . . . .
C32 C 0.3563(5) 0.3315(4) 0.41342(15) 0.0193(9) Uani 1 1 d . . . . .
H32 H 0.2700 0.3410 0.4065 0.023 Uiso 1 1 calc R . . . .
C21 C 0.8800(5) 0.4367(5) 0.21916(17) 0.0307(11) Uani 1 1 d . . . . .
H21 H 0.9514 0.4051 0.2046 0.037 Uiso 1 1 calc R . . . .
C22 C 0.8668(5) 0.4264(5) 0.26671(17) 0.0279(11) Uani 1 1 d . . . . .
H22 H 0.9298 0.3885 0.2837 0.033 Uiso 1 1 calc R . . . .
C37 C 0.2931(6) 0.4749(6) 0.50672(18) 0.0379(14) Uani 1 1 d . . . . .
H37A H 0.2429 0.4055 0.5018 0.057 Uiso 1 1 calc GR . . . .
H37B H 0.2403 0.5347 0.5202 0.057 Uiso 1 1 calc GR . . . .
H37C H 0.3629 0.4572 0.5269 0.057 Uiso 1 1 calc GR . . . .
C7 C 0.2032(5) 0.3285(5) 0.22852(18) 0.0305(12) Uani 1 1 d . . . . .
H7 H 0.1686 0.2721 0.2091 0.037 Uiso 1 1 calc R . . . .
C34 C 0.5502(5) 0.3981(4) 0.45106(14) 0.0214(9) Uani 1 1 d . . . . .
H34 H 0.5942 0.4531 0.4685 0.026 Uiso 1 1 calc R . . . .
C6 C 0.2746(5) 0.4198(5) 0.21073(17) 0.0301(11) Uani 1 1 d . . . . .
H6 H 0.2838 0.4269 0.1792 0.036 Uiso 1 1 calc R . . . .
C35 C 0.6145(5) 0.2956(5) 0.43611(15) 0.0232(10) Uani 1 1 d . . . . .
H35 H 0.7000 0.2846 0.4440 0.028 Uiso 1 1 calc R . . . .
C26 C 1.0205(6) 0.1778(5) 0.4025(2) 0.0403(14) Uani 1 1 d . . . . .
H26 H 1.0772 0.1210 0.4131 0.048 Uiso 1 1 calc R . . . .
C8 C 0.1831(5) 0.3210(4) 0.27530(19) 0.0276(11) Uani 1 1 d . . . . .
H8 H 0.1335 0.2605 0.2873 0.033 Uiso 1 1 calc R . . . .

loop_
_atom_site_aniso_label
_atom_site_aniso_U_11
_atom_site_aniso_U_22
_atom_site_aniso_U_33
_atom_site_aniso_U_23
_atom_site_aniso_U_13
_atom_site_aniso_U_12
Ru01 0.01472(15) 0.01370(14) 0.01278(14) 0.00078(11) -0.00003(12) 0.00023(12)
Cl1 0.0221(5) 0.0173(4) 0.0173(4) -0.0025(3) -0.0001(4) -0.0015(4)
P1 0.0157(5) 0.0152(5) 0.0140(5) 0.0013(4) -0.0005(4) 0.0009(4)
P2 0.0264(7) 0.0268(6) 0.0245(6) 0.0025(5) -0.0042(5) -0.0010(5)
F6 0.084(3) 0.032(2) 0.060(2) 0.0090(17) -0.023(2) -0.010(2)
F1 0.064(3) 0.065(3) 0.0357(19) 0.0211(18) -0.0230(18) -0.013(2)
F4 0.079(3) 0.059(3) 0.0219(16) -0.0011(16) -0.0055(17) 0.012(2)
N1 0.0215(19) 0.0184(18) 0.0132(16) -0.0002(13) -0.0013(14) 0.0002(15)
N2 0.020(2) 0.0156(16) 0.0167(17) -0.0002(13) -0.0001(13) 0.0022(13)
C17 0.019(2) 0.020(2) 0.0147(19) 0.0010(16) 0.0006(17) -0.0018(19)
F3 0.041(2) 0.086(4) 0.097(4) 0.013(3) 0.019(2) 0.023(3)
F5 0.036(2) 0.114(4) 0.050(2) 0.014(2) 0.0043(19) 0.018(3)
C1 0.016(2) 0.0172(19) 0.0140(18) -0.0014(14) -0.0008(18) 0.0063(19)
C28 0.020(2) 0.028(3) 0.029(2) 0.0091(19) -0.0028(18) -0.0024(19)
C9 0.020(2) 0.027(2) 0.022(2) 0.0028(19) -0.0031(17) 0.002(2)
C19 0.026(3) 0.039(3) 0.024(2) 0.013(2) 0.000(2) 0.006(2)
C20 0.029(3) 0.032(3) 0.019(2) 0.0023(19) 0.0014(19) -0.005(2)
F2 0.095(4) 0.030(2) 0.089(3) 0.003(2) -0.041(3) -0.014(2)
C18 0.023(2) 0.030(3) 0.025(2) 0.0065(19) 0.009(2) 0.008(2)
C15 0.022(2) 0.0147(19) 0.021(2) 0.0050(17) -0.0055(16) -0.0041(17)
C30 0.025(3) 0.015(2) 0.024(2) 0.0124(16) 0.0052(19) 0.0046(19)
C16 0.030(3) 0.015(2) 0.0162(19) 0.0019(15) -0.0062(17) -0.0029(19)
C36 0.024(3) 0.028(2) 0.022(2) -0.0079(19) 0.0032(19) 0.000(2)
C33 0.020(2) 0.018(2) 0.0152(19) 0.0022(16) 0.0036(16) -0.0006(17)
C38 0.032(3) 0.031(3) 0.030(2) -0.001(2) 0.005(2) 0.009(2)
C24 0.022(2) 0.024(2) 0.030(3) 0.0010(19) 0.005(2) 0.0045(19)
C4 0.020(2) 0.020(2) 0.021(2) -0.0026(17) -0.0050(19) 0.0033(19)
C23 0.017(2) 0.019(2) 0.025(2) 0.0071(17) 0.0014(18) 0.0027(16)
C2 0.027(3) 0.018(2) 0.026(2) 0.0017(18) -0.005(2) 0.0018(19)
C11 0.036(3) 0.021(2) 0.021(2) 0.0010(18) -0.008(2) -0.001(2)
C3 0.028(3) 0.019(2) 0.024(2) 0.0011(17) -0.0026(19) 0.0032(19)
C12 0.041(3) 0.025(2) 0.032(3) 0.007(2) -0.015(2) -0.013(2)
C13 0.022(2) 0.032(3) 0.038(3) 0.012(2) -0.010(2) -0.0109(19)
C31 0.028(2) 0.020(2) 0.015(2) 0.0050(17) 0.0050(18) -0.0090(19)
C10 0.027(2) 0.025(2) 0.017(2) -0.0036(17) -0.0023(19) 0.003(2)
C27 0.021(3) 0.040(3) 0.043(3) 0.018(3) -0.007(2) -0.001(2)
C5 0.028(3) 0.027(2) 0.023(2) -0.0010(19) -0.004(2) -0.003(2)
C29 0.033(3) 0.029(3) 0.034(3) 0.010(2) 0.011(2) 0.009(3)
C14 0.028(3) 0.019(2) 0.028(2) 0.0090(18) -0.0027(18) -0.002(2)
C25 0.024(3) 0.026(2) 0.055(4) 0.007(2) 0.014(2) 0.007(2)
C32 0.021(2) 0.023(2) 0.0140(19) 0.0040(16) 0.0051(17) -0.0004(18)
C21 0.029(3) 0.041(3) 0.023(2) 0.004(2) 0.009(2) 0.009(2)
C22 0.024(3) 0.038(3) 0.022(2) 0.006(2) 0.0036(19) 0.009(2)
C37 0.046(4) 0.048(3) 0.020(2) -0.002(2) 0.009(2) 0.008(3)
C7 0.031(3) 0.031(3) 0.030(3) -0.009(2) -0.009(2) 0.002(2)
C34 0.023(2) 0.026(2) 0.0153(18) 0.0041(17) -0.0026(17) -0.006(2)
C6 0.035(3) 0.035(3) 0.020(2) -0.0034(19) -0.007(2) -0.004(2)
C35 0.018(2) 0.035(3) 0.017(2) 0.0118(19) -0.0014(17) -0.003(2)
C26 0.024(3) 0.035(3) 0.062(4) 0.022(3) 0.007(3) 0.008(2)
C8 0.022(2) 0.024(2) 0.038(3) 0.002(2) -0.007(2) 0.000(2)

loop_
_atom_type_symbol
_atom_type_description
_atom_type_scat_dispersion_real
_atom_type_scat_dispersion_imag
_atom_type_scat_source
C C 0.0181 0.0091 'International Tables Vol C Tables 4.2.6.8 and 6.1.1.4'
H H 0.0000 0.0000 'International Tables Vol C Tables 4.2.6.8 and 6.1.1.4'
Cl Cl 0.3639 0.7018 'International Tables Vol C Tables 4.2.6.8 and 6.1.1.4'
F F 0.0727 0.0534 'International Tables Vol C Tables 4.2.6.8 and 6.1.1.4'
N N 0.0311 0.0180 'International Tables Vol C Tables 4.2.6.8 and 6.1.1.4'
P P 0.2955 0.4335 'International Tables Vol C Tables 4.2.6.8 and 6.1.1.4'
Ru Ru 0.0552 3.2960 'International Tables Vol C Tables 4.2.6.8 and 6.1.1.4'

loop_
_geom_angle_atom_site_label_1
_geom_angle_atom_site_label_2
_geom_angle_atom_site_label_3
_geom_angle
_geom_angle_site_symmetry_1
_geom_angle_site_symmetry_3
_geom_angle_publ_flag
P1 Ru01 Cl1 82.96(4) . . ?
C1 Ru01 Cl1 93.93(11) . . ?
C1 Ru01 P1 85.19(14) . . ?
C1 Ru01 C30 164.40(18) . . ?
C1 Ru01 C33 90.30(16) . . ?
C1 Ru01 C31 128.38(19) . . ?
C1 Ru01 C32 99.01(18) . . ?
C1 Ru01 C34 110.75(17) . . ?
C1 Ru01 C35 146.33(18) . . ?
C30 Ru01 Cl1 89.68(13) . . ?
C30 Ru01 P1 110.33(13) . . ?
C33 Ru01 Cl1 144.46(12) . . ?
C33 Ru01 P1 132.58(12) . . ?
C33 Ru01 C30 78.12(16) . . ?
C33 Ru01 C32 36.65(17) . . ?
C31 Ru01 Cl1 84.45(12) . . ?
C31 Ru01 P1 144.87(14) . . ?
C31 Ru01 C30 36.91(18) . . ?
C31 Ru01 C33 65.73(17) . . ?
C31 Ru01 C32 35.85(18) . . ?
C31 Ru01 C35 64.89(18) . . ?
C32 Ru01 Cl1 107.99(12) . . ?
C32 Ru01 P1 167.83(12) . . ?
C32 Ru01 C30 65.47(17) . . ?
C34 Ru01 Cl1 154.94(13) . . ?
C34 Ru01 P1 102.73(12) . . ?
C34 Ru01 C30 65.39(18) . . ?
C34 Ru01 C33 36.48(17) . . ?
C34 Ru01 C31 76.97(17) . . ?
C34 Ru01 C32 65.10(17) . . ?
C34 Ru01 C35 36.80(19) . . ?
C35 Ru01 Cl1 119.36(14) . . ?
C35 Ru01 P1 93.51(13) . . ?
C35 Ru01 C30 35.53(19) . . ?
C35 Ru01 C33 66.06(17) . . ?
C35 Ru01 C32 76.62(17) . . ?
C17 P1 Ru01 116.70(15) . . ?
C15 P1 Ru01 122.71(15) . . ?
C15 P1 C17 98.8(2) . . ?
C23 P1 Ru01 107.97(15) . . ?
C23 P1 C17 105.4(2) . . ?
C23 P1 C15 103.4(2) . . ?
F6 P2 F4 88.7(2) . . ?
F1 P2 F6 89.6(2) . . ?
F1 P2 F4 178.2(2) . . ?
F3 P2 F6 88.7(3) . . ?
F3 P2 F1 89.6(3) . . ?
F3 P2 F4 90.9(3) . . ?
F3 P2 F5 177.3(3) . . ?
F5 P2 F6 88.7(3) . . ?
F5 P2 F1 90.1(2) . . ?
F5 P2 F4 89.4(2) . . ?
F2 P2 F6 179.2(3) . . ?
F2 P2 F1 91.0(3) . . ?
F2 P2 F4 90.7(3) . . ?
F2 P2 F3 91.8(3) . . ?
F2 P2 F5 90.9(3) . . ?
C1 N1 C4 127.5(4) . . ?
C1 N1 C2 110.9(4) . . ?
C2 N1 C4 121.5(4) . . ?
C1 N2 C3 111.5(4) . . ?
C1 N2 C10 125.4(4) . . ?
C3 N2 C10 123.1(4) . . ?
C18 C17 P1 119.3(4) . . ?
C18 C17 C22 118.9(4) . . ?
C22 C17 P1 121.8(4) . . ?
N1 C1 Ru01 131.9(3) . . ?
N2 C1 Ru01 124.2(3) . . ?
N2 C1 N1 103.8(4) . . ?
C23 C28 H28 119.9 . . ?
C27 C28 H28 119.9 . . ?
C27 C28 C23 120.3(5) . . ?
C4 C9 H9 120.5 . . ?
C4 C9 C8 119.0(4) . . ?
C8 C9 H9 120.5 . . ?
C20 C19 H19 119.7 . . ?
C20 C19 C18 120.6(5) . . ?
C18 C19 H19 119.7 . . ?
C19 C20 H20 120.4 . . ?
C19 C20 C21 119.2(5) . . ?
C21 C20 H20 120.4 . . ?
C17 C18 C19 120.8(5) . . ?
C17 C18 H18 119.6 . . ?
C19 C18 H18 119.6 . . ?
C16 C15 P1 124.3(4) . . ?
C14 C15 P1 117.1(4) . . ?
C14 C15 C16 118.6(5) . . ?
C31 C30 Ru01 69.8(2) . . ?
C31 C30 C29 119.3(5) . . ?
C29 C30 Ru01 128.8(3) . . ?
C35 C30 Ru01 70.5(3) . . ?
C35 C30 C31 117.3(4) . . ?
C35 C30 C29 123.4(5) . . ?
C15 C16 C10 123.1(4) . . ?
C11 C16 C15 119.7(5) . . ?
C11 C16 C10 117.0(5) . . ?
C33 C36 H36 108.4 . . ?
C33 C36 C38 114.9(4) . . ?
C33 C36 C37 107.1(4) . . ?
C38 C36 H36 108.4 . . ?
C38 C36 C37 109.6(4) . . ?
C37 C36 H36 108.4 . . ?
C36 C33 Ru01 135.7(3) . . ?
C32 C33 Ru01 72.1(3) . . ?
C32 C33 C36 120.0(4) . . ?
C34 C33 Ru01 70.7(2) . . ?
C34 C33 C36 121.7(4) . . ?
C34 C33 C32 117.7(4) . . ?
C36 C38 H38A 109.5 . . ?
C36 C38 H38B 109.5 . . ?
C36 C38 H38C 109.5 . . ?
H38A C38 H38B 109.5 . . ?
H38A C38 H38C 109.5 . . ?
H38B C38 H38C 109.5 . . ?
C23 C24 H24 120.0 . . ?
C25 C24 H24 120.0 . . ?
C25 C24 C23 120.0(5) . . ?
C9 C4 N1 120.4(4) . . ?
C9 C4 C5 121.5(5) . . ?
C5 C4 N1 118.1(5) . . ?
C28 C23 P1 121.0(4) . . ?
C28 C23 C24 119.2(4) . . ?
C24 C23 P1 119.4(4) . . ?
N1 C2 H2 126.6 . . ?
C3 C2 N1 106.8(4) . . ?
C3 C2 H2 126.6 . . ?
C16 C11 H11 119.3 . . ?
C16 C11 C12 121.4(5) . . ?
C12 C11 H11 119.3 . . ?
N2 C3 H3 126.5 . . ?
C2 C3 N2 107.0(4) . . ?
C2 C3 H3 126.5 . . ?
C11 C12 H12 120.6 . . ?
C13 C12 C11 118.8(5) . . ?
C13 C12 H12 120.6 . . ?
C12 C13 H13 119.8 . . ?
C12 C13 C14 120.4(5) . . ?
C14 C13 H13 119.8 . . ?
Ru01 C31 H31 126.5 . . ?
C30 C31 Ru01 73.3(3) . . ?
C30 C31 H31 119.3 . . ?
C32 C31 Ru01 73.0(3) . . ?
C32 C31 C30 121.5(5) . . ?
C32 C31 H31 119.3 . . ?
N2 C10 C16 115.8(4) . . ?
N2 C10 H10A 108.3 . . ?
N2 C10 H10B 108.3 . . ?
C16 C10 H10A 108.3 . . ?
C16 C10 H10B 108.3 . . ?
H10A C10 H10B 107.4 . . ?
C28 C27 H27 119.7 . . ?
C26 C27 C28 120.7(6) . . ?
C26 C27 H27 119.7 . . ?
C4 C5 H5 120.7 . . ?
C6 C5 C4 118.5(5) . . ?
C6 C5 H5 120.7 . . ?
C30 C29 H29A 109.5 . . ?
C30 C29 H29B 109.5 . . ?
C30 C29 H29C 109.5 . . ?
H29A C29 H29B 109.5 . . ?
H29A C29 H29C 109.5 . . ?
H29B C29 H29C 109.5 . . ?
C15 C14 C13 121.0(5) . . ?
C15 C14 H14 119.5 . . ?
C13 C14 H14 119.5 . . ?
C24 C25 H25 119.9 . . ?
C24 C25 C26 120.2(5) . . ?
C26 C25 H25 119.9 . . ?
Ru01 C32 H32 130.6 . . ?
C33 C32 Ru01 71.2(3) . . ?
C33 C32 H32 119.7 . . ?
C31 C32 Ru01 71.2(3) . . ?
C31 C32 C33 120.6(4) . . ?
C31 C32 H32 119.7 . . ?
C20 C21 H21 119.9 . . ?
C20 C21 C22 120.2(5) . . ?
C22 C21 H21 119.9 . . ?
C17 C22 C21 120.1(5) . . ?
C17 C22 H22 119.9 . . ?
C21 C22 H22 119.9 . . ?
C36 C37 H37A 109.5 . . ?
C36 C37 H37B 109.5 . . ?
C36 C37 H37C 109.5 . . ?
H37A C37 H37B 109.5 . . ?
H37A C37 H37C 109.5 . . ?
H37B C37 H37C 109.5 . . ?
C6 C7 H7 120.0 . . ?
C6 C7 C8 120.0(5) . . ?
C8 C7 H7 120.0 . . ?
Ru01 C34 H34 127.6 . . ?
C33 C34 Ru01 72.8(2) . . ?
C33 C34 H34 119.4 . . ?
C33 C34 C35 121.2(4) . . ?
C35 C34 Ru01 72.3(3) . . ?
C35 C34 H34 119.4 . . ?
C5 C6 H6 119.6 . . ?
C7 C6 C5 120.8(5) . . ?
C7 C6 H6 119.6 . . ?
Ru01 C35 H35 128.2 . . ?
C30 C35 Ru01 73.9(3) . . ?
C30 C35 C34 121.5(4) . . ?
C30 C35 H35 119.2 . . ?
C34 C35 Ru01 70.9(3) . . ?
C34 C35 H35 119.2 . . ?
C27 C26 C25 119.6(5) . . ?
C27 C26 H26 120.2 . . ?
C25 C26 H26 120.2 . . ?
C9 C8 H8 120.0 . . ?
C7 C8 C9 119.9(5) . . ?
C7 C8 H8 120.0 . . ?

loop_
_geom_bond_atom_site_label_1
_geom_bond_atom_site_label_2
_geom_bond_distance
_geom_bond_site_symmetry_2
_geom_bond_publ_flag
Ru01 Cl1 2.4004(9) . ?
Ru01 P1 2.3495(11) . ?
Ru01 C1 2.066(4) . ?
Ru01 C30 2.296(4) . ?
Ru01 C33 2.262(4) . ?
Ru01 C31 2.251(4) . ?
Ru01 C32 2.274(5) . ?
Ru01 C34 2.234(4) . ?
Ru01 C35 2.253(4) . ?
P1 C17 1.845(4) . ?
P1 C15 1.837(5) . ?
P1 C23 1.828(5) . ?
P2 F6 1.601(4) . ?
P2 F1 1.596(4) . ?
P2 F4 1.605(4) . ?
P2 F3 1.582(4) . ?
P2 F5 1.582(5) . ?
P2 F2 1.562(4) . ?
N1 C1 1.366(6) . ?
N1 C4 1.444(6) . ?
N1 C2 1.385(6) . ?
N2 C1 1.357(6) . ?
N2 C3 1.376(6) . ?
N2 C10 1.470(6) . ?
C17 C18 1.379(7) . ?
C17 C22 1.387(7) . ?
C28 H28 0.9300 . ?
C28 C23 1.393(7) . ?
C28 C27 1.385(8) . ?
C9 H9 0.9300 . ?
C9 C4 1.385(7) . ?
C9 C8 1.391(7) . ?
C19 H19 0.9300 . ?
C19 C20 1.371(8) . ?
C19 C18 1.390(7) . ?
C20 H20 0.9300 . ?
C20 C21 1.389(8) . ?
C18 H18 0.9300 . ?
C15 C16 1.405(7) . ?
C15 C14 1.392(7) . ?
C30 C31 1.440(7) . ?
C30 C29 1.489(7) . ?
C30 C35 1.389(7) . ?
C16 C11 1.380(7) . ?
C16 C10 1.514(7) . ?
C36 H36 0.9800 . ?
C36 C33 1.515(6) . ?
C36 C38 1.521(8) . ?
C36 C37 1.532(7) . ?
C33 C32 1.426(7) . ?
C33 C34 1.408(7) . ?
C38 H38A 0.9600 . ?
C38 H38B 0.9600 . ?
C38 H38C 0.9600 . ?
C24 H24 0.9300 . ?
C24 C23 1.401(7) . ?
C24 C25 1.386(8) . ?
C4 C5 1.385(7) . ?
C2 H2 0.9300 . ?
C2 C3 1.341(7) . ?
C11 H11 0.9300 . ?
C11 C12 1.399(9) . ?
C3 H3 0.9300 . ?
C12 H12 0.9300 . ?
C12 C13 1.376(9) . ?
C13 H13 0.9300 . ?
C13 C14 1.392(7) . ?
C31 H31 0.9300 . ?
C31 C32 1.393(7) . ?
C10 H10A 0.9700 . ?
C10 H10B 0.9700 . ?
C27 H27 0.9300 . ?
C27 C26 1.376(10) . ?
C5 H5 0.9300 . ?
C5 C6 1.384(7) . ?
C29 H29A 0.9600 . ?
C29 H29B 0.9600 . ?
C29 H29C 0.9600 . ?
C14 H14 0.9300 . ?
C25 H25 0.9300 . ?
C25 C26 1.398(10) . ?
C32 H32 0.9300 . ?
C21 H21 0.9300 . ?
C21 C22 1.402(7) . ?
C22 H22 0.9300 . ?
C37 H37A 0.9600 . ?
C37 H37B 0.9600 . ?
C37 H37C 0.9600 . ?
C7 H7 0.9300 . ?
C7 C6 1.382(8) . ?
C7 C8 1.386(8) . ?
C34 H34 0.9300 . ?
C34 C35 1.417(7) . ?
C6 H6 0.9300 . ?
C35 H35 0.9300 . ?
C26 H26 0.9300 . ?
C8 H8 0.9300 . ?

loop_
_twin_individual_id
_twin_individual_mass_fraction_refined
1 0.495(10)
2 0.505(10)
